data_4130731
loop_
_publ_author_name
'Huo, Xiaohong'
'He, Rui'
'Zhang, Xiao'
'Zhang, Wanbin'

_publ_section_title
;
 An Ir/Zn Dual Catalysis for Enantio- and Diastereodivergent \a-Allylation
 of \a-Hydroxyketones.
;
_journal_issue 35
_journal_name_full 'Journal of the American Chemical Society'
_journal_page_first 11093
_journal_page_last 11096
_journal_paper_doi 10.1021/jacs.6b06156
_journal_volume 138
_journal_year 2016
_chemical_absolute_configuration rm
_chemical_formula_moiety 'C17 H18 N0 O2'
_chemical_formula_sum 'C17 H18 N0 O2'
_chemical_formula_weight 254.31
_space_group_crystal_system orthorhombic
_space_group_IT_number 18
_space_group_name_Hall 'P 2 2ab'
_space_group_name_H-M_alt 'P 21 21 2'
_atom_sites_solution_hydrogens geom
_audit_creation_method SHELXL-2014/7
_cell_angle_alpha 90
_cell_angle_beta 90
_cell_angle_gamma 90
_cell_formula_units_Z 8
_cell_length_a 14.8428(4)
_cell_length_b 18.9967(6)
_cell_length_c 10.3327(3)
_cell_measurement_reflns_used 9902
_cell_measurement_temperature 293(2)
_cell_measurement_theta_max 68.30
_cell_measurement_theta_min 4.87
_cell_volume 2913.45(15)
_computing_structure_refinement 'SHELXL-2014/7 (Sheldrick, 2014)'
_diffrn_ambient_temperature 293(2)
_diffrn_measured_fraction_theta_full 0.988
_diffrn_measured_fraction_theta_max 0.988
_diffrn_measurement_device_type 'Bruker APEX-II CCD'
_diffrn_measurement_method '\f and \w scans'
_diffrn_radiation_type CuK\a
_diffrn_radiation_wavelength 1.54178
_diffrn_reflns_av_R_equivalents 0.0280
_diffrn_reflns_av_unetI/netI 0.0208
_diffrn_reflns_Laue_measured_fraction_full 0.988
_diffrn_reflns_Laue_measured_fraction_max 0.988
_diffrn_reflns_limit_h_max 17
_diffrn_reflns_limit_h_min -17
_diffrn_reflns_limit_k_max 22
_diffrn_reflns_limit_k_min -19
_diffrn_reflns_limit_l_max 12
_diffrn_reflns_limit_l_min -12
_diffrn_reflns_number 24838
_diffrn_reflns_point_group_measured_fraction_full 0.991
_diffrn_reflns_point_group_measured_fraction_max 0.991
_diffrn_reflns_theta_full 67.679
_diffrn_reflns_theta_max 68.282
_diffrn_reflns_theta_min 4.872
_exptl_absorpt_coefficient_mu 0.590
_exptl_crystal_colour colorless
_exptl_crystal_density_diffrn 1.160
_exptl_crystal_description block
_exptl_crystal_F_000 1088
_exptl_crystal_size_max 0.220
_exptl_crystal_size_mid 0.200
_exptl_crystal_size_min 0.160
_refine_diff_density_max 0.150
_refine_diff_density_min -0.117
_refine_diff_density_rms 0.025
_refine_ls_abs_structure_details
;
 Refined as an inversion twin.
;
_refine_ls_abs_structure_Flack 0.04(16)
_refine_ls_extinction_method none
_refine_ls_goodness_of_fit_ref 1.047
_refine_ls_matrix_type full
_refine_ls_number_parameters 350
_refine_ls_number_reflns 5293
_refine_ls_number_restraints 0
_refine_ls_restrained_S_all 1.047
_refine_ls_R_factor_all 0.0292
_refine_ls_R_factor_gt 0.0285
_refine_ls_shift/su_max 0.000
_refine_ls_shift/su_mean 0.000
_refine_ls_structure_factor_coef Fsqd
_refine_ls_weighting_details 'w=1/[\s^2^(Fo^2^)+(0.0518P)^2^+0.1984P] where P=(Fo^2^+2Fc^2^)/3'
_refine_ls_weighting_scheme calc
_refine_ls_wR_factor_gt 0.0785
_refine_ls_wR_factor_ref 0.0792
_reflns_Friedel_coverage 0.776
_reflns_Friedel_fraction_full 0.996
_reflns_Friedel_fraction_max 0.996
_reflns_number_gt 5191
_reflns_number_total 5293
_reflns_threshold_expression 'I > 2\s(I)'
_cod_data_source_file ja6b06156_si_003.cif
_cod_data_source_block t
_cod_database_code 4130731
_shelx_shelxl_version_number 2014/7
_shelx_space_group_comment
;
The symmetry employed for this shelxl refinement is uniquely defined
by the following loop, which should always be used as a source of
symmetry information in preference to the above space-group names.
They are only intended as comments.
;
_shelx_estimated_absorpt_t_min 0.881
_shelx_estimated_absorpt_t_max 0.912

loop_
_space_group_symop_operation_xyz
'x, y, z'
'-x, -y, z'
'x+1/2, -y+1/2, -z'
'-x+1/2, y+1/2, -z'

loop_
_atom_site_label
_atom_site_type_symbol
_atom_site_fract_x
_atom_site_fract_y
_atom_site_fract_z
_atom_site_U_iso_or_equiv
_atom_site_adp_type
_atom_site_occupancy
_atom_site_site_symmetry_order
_atom_site_calc_flag
_atom_site_refinement_flags_posn
_atom_site_refinement_flags_adp
C1 C 0.05697(10) 0.15226(8) 0.32796(15) 0.0335(3) Uani 1 1 d . .
O1 O 0.05465(7) 0.09694(5) 0.54199(10) 0.0331(2) Uani 1 1 d . .
H1 H -0.0021(18) 0.0898(8) 0.5243(17) 0.050 Uiso 1 1 calc R U
C2 C 0.01254(13) 0.20856(9) 0.27073(18) 0.0459(4) Uani 1 1 d . .
H2 H 0.0006 0.2488 0.3190 0.055 Uiso 1 1 calc R U
O2 O 0.22555(8) 0.21322(6) 0.41128(11) 0.0394(3) Uani 1 1 d . .
H2A H 0.2240 0.2053 0.3333 0.059 Uiso 1 1 calc R U
C3 C -0.01424(15) 0.20536(11) 0.1422(2) 0.0556(5) Uani 1 1 d . .
H3 H -0.0438 0.2435 0.1049 0.067 Uiso 1 1 calc R U
O3 O 0.39398(7) 0.46199(6) 0.48940(12) 0.0374(3) Uani 1 1 d . .
H03 H 0.4012(3) 0.5040(15) 0.480(2) 0.056 Uiso 1 1 calc R U
C4 C 0.00276(14) 0.14605(11) 0.06954(17) 0.0513(4) Uani 1 1 d . .
H4 H -0.0154 0.1439 -0.0165 0.062 Uiso 1 1 calc R U
O4 O 0.20122(7) 0.35864(6) 0.39857(12) 0.0391(3) Uani 1 1 d . .
H4A H 0.1938 0.3164 0.4110 0.059 Uiso 1 1 calc R U
C5 C 0.04687(13) 0.08980(10) 0.12532(17) 0.0458(4) Uani 1 1 d . .
H5 H 0.0587 0.0498 0.0764 0.055 Uiso 1 1 calc R U
C6 C 0.07367(11) 0.09246(9) 0.25346(16) 0.0381(3) Uani 1 1 d . .
H6 H 0.1030 0.0541 0.2902 0.046 Uiso 1 1 calc R U
C7 C 0.08695(10) 0.15551(7) 0.46811(15) 0.0317(3) Uani 1 1 d . .
H7 H 0.0642 0.1991 0.5069 0.038 Uiso 1 1 calc R U
C8 C 0.18973(10) 0.15417(7) 0.48005(14) 0.0320(3) Uani 1 1 d . .
H8 H 0.2124 0.1108 0.4403 0.038 Uiso 1 1 calc R U
C9 C 0.22249(10) 0.15748(8) 0.62073(14) 0.0345(3) Uani 1 1 d . .
H9 H 0.1866 0.1232 0.6693 0.041 Uiso 1 1 calc R U
C10 C 0.32089(11) 0.13644(8) 0.63788(16) 0.0376(3) Uani 1 1 d . .
C11 C 0.34917(14) 0.11548(13) 0.7601(2) 0.0562(5) Uani 1 1 d . .
H11 H 0.3081 0.1153 0.8281 0.067 Uiso 1 1 calc R U
C12 C 0.43746(15) 0.09482(15) 0.7828(3) 0.0695(6) Uani 1 1 d . .
H12 H 0.4549 0.0809 0.8654 0.083 Uiso 1 1 calc R U
C13 C 0.49934(13) 0.09486(12) 0.6832(2) 0.0595(5) Uani 1 1 d . .
H13 H 0.5583 0.0803 0.6978 0.071 Uiso 1 1 calc R U
C14 C 0.47286(13) 0.11663(11) 0.5626(2) 0.0525(5) Uani 1 1 d . .
H14 H 0.5145 0.1174 0.4954 0.063 Uiso 1 1 calc R U
C15 C 0.38445(12) 0.13758(10) 0.53952(18) 0.0449(4) Uani 1 1 d . .
H15 H 0.3678 0.1525 0.4572 0.054 Uiso 1 1 calc R U
C16 C 0.20475(12) 0.22847(9) 0.68154(16) 0.0415(4) Uani 1 1 d . .
H16 H 0.2341 0.2675 0.6471 0.050 Uiso 1 1 calc R U
C17 C 0.15026(14) 0.23846(13) 0.78020(19) 0.0559(5) Uani 1 1 d . .
H17A H 0.1199 0.2005 0.8167 0.067 Uiso 1 1 calc R U
H17B H 0.1420 0.2835 0.8135 0.067 Uiso 1 1 calc R U
C18 C 0.25734(10) 0.44402(8) 0.61243(16) 0.0356(3) Uani 1 1 d . .
C19 C 0.17239(13) 0.47244(11) 0.6322(2) 0.0495(4) Uani 1 1 d . .
H19 H 0.1408 0.4920 0.5633 0.059 Uiso 1 1 calc R U
C21 C 0.18004(16) 0.44243(14) 0.8582(2) 0.0651(6) Uani 1 1 d . .
H21 H 0.1541 0.4421 0.9401 0.078 Uiso 1 1 calc R U
C20 C 0.13451(15) 0.47164(14) 0.7551(2) 0.0676(6) Uani 1 1 d . .
H20 H 0.0777 0.4911 0.7680 0.081 Uiso 1 1 calc R U
C22 C 0.26398(15) 0.41377(12) 0.83910(19) 0.0559(5) Uani 1 1 d . .
H22 H 0.2950 0.3937 0.9081 0.067 Uiso 1 1 calc R U
C23 C 0.30235(12) 0.41472(9) 0.71723(17) 0.0422(4) Uani 1 1 d . .
H23 H 0.3593 0.3954 0.7052 0.051 Uiso 1 1 calc R U
C24 C 0.30027(10) 0.44578(8) 0.47961(15) 0.0329(3) Uani 1 1 d . .
H24 H 0.2705 0.4820 0.4272 0.040 Uiso 1 1 calc R U
C25 C 0.29390(10) 0.37501(8) 0.40940(15) 0.0321(3) Uani 1 1 d . .
H25 H 0.3236 0.3388 0.4619 0.039 Uiso 1 1 calc R U
C26 C 0.33972(11) 0.37795(8) 0.27395(15) 0.0372(3) Uani 1 1 d . .
H26 H 0.4033 0.3896 0.2877 0.045 Uiso 1 1 calc R U
C27 C 0.33632(11) 0.30544(9) 0.21178(14) 0.0379(3) Uani 1 1 d . .
C28 C 0.26268(14) 0.28168(11) 0.14069(16) 0.0470(4) Uani 1 1 d . .
H28 H 0.2151 0.3121 0.1233 0.056 Uiso 1 1 calc R U
C30 C 0.33061(18) 0.16726(11) 0.11818(18) 0.0596(5) Uani 1 1 d . .
H30 H 0.3283 0.1212 0.0879 0.072 Uiso 1 1 calc R U
C31 C 0.40480(16) 0.19050(11) 0.18607(19) 0.0541(5) Uani 1 1 d . .
H31 H 0.4530 0.1603 0.2010 0.065 Uiso 1 1 calc R U
C32 C 0.40745(12) 0.25915(10) 0.23215(17) 0.0440(4) Uani 1 1 d . .
H32 H 0.4579 0.2745 0.2776 0.053 Uiso 1 1 calc R U
C33 C 0.29963(14) 0.43539(10) 0.19193(17) 0.0478(4) Uani 1 1 d . .
H33 H 0.2391 0.4320 0.1697 0.057 Uiso 1 1 calc R U
C34 C 0.34526(18) 0.49020(11) 0.1497(2) 0.0625(6) Uani 1 1 d . .
H34A H 0.4059 0.4950 0.1704 0.075 Uiso 1 1 calc R U
H34B H 0.3168 0.5241 0.0993 0.075 Uiso 1 1 calc R U
C29 C 0.25969(16) 0.21254(11) 0.09525(18) 0.0571(5) Uani 1 1 d . .
H29 H 0.2097 0.1969 0.0493 0.068 Uiso 1 1 calc R U

loop_
_atom_site_aniso_label
_atom_site_aniso_U_11
_atom_site_aniso_U_22
_atom_site_aniso_U_33
_atom_site_aniso_U_23
_atom_site_aniso_U_13
_atom_site_aniso_U_12
C1 0.0338(7) 0.0318(7) 0.0349(7) 0.0016(6) 0.0005(6) -0.0033(6)
O1 0.0305(5) 0.0329(5) 0.0360(5) 0.0035(4) 0.0015(4) -0.0032(4)
C2 0.0527(10) 0.0375(8) 0.0475(9) 0.0044(7) -0.0033(8) 0.0044(7)
O2 0.0459(6) 0.0395(6) 0.0329(5) 0.0025(5) 0.0046(5) -0.0120(5)
C3 0.0608(12) 0.0545(11) 0.0515(10) 0.0163(9) -0.0111(9) 0.0048(9)
O3 0.0293(5) 0.0312(5) 0.0518(7) -0.0007(5) 0.0002(5) -0.0026(4)
C4 0.0526(10) 0.0662(11) 0.0350(8) 0.0082(8) -0.0091(8) -0.0112(9)
O4 0.0320(5) 0.0414(6) 0.0441(6) -0.0012(5) -0.0016(5) -0.0063(4)
C5 0.0519(10) 0.0492(9) 0.0363(8) -0.0055(7) 0.0008(7) -0.0109(8)
C6 0.0426(8) 0.0348(7) 0.0368(8) -0.0001(6) -0.0010(6) -0.0023(6)
C7 0.0358(7) 0.0262(6) 0.0330(7) -0.0005(6) 0.0021(6) -0.0006(5)
C8 0.0359(8) 0.0300(6) 0.0302(7) -0.0007(5) 0.0036(6) -0.0057(5)
C9 0.0335(7) 0.0388(8) 0.0312(7) -0.0014(6) 0.0019(6) -0.0063(6)
C10 0.0362(8) 0.0358(7) 0.0406(8) -0.0044(6) -0.0002(6) -0.0053(6)
C11 0.0415(9) 0.0777(14) 0.0494(10) 0.0121(9) 0.0006(8) -0.0002(9)
C12 0.0474(11) 0.0906(16) 0.0706(14) 0.0218(13) -0.0090(10) 0.0032(11)
C13 0.0370(9) 0.0571(11) 0.0844(14) 0.0010(11) -0.0049(10) 0.0011(8)
C14 0.0390(9) 0.0542(10) 0.0643(12) -0.0143(9) 0.0081(8) -0.0049(8)
C15 0.0390(9) 0.0530(9) 0.0426(8) -0.0073(8) 0.0027(7) -0.0054(7)
C16 0.0432(8) 0.0452(8) 0.0363(8) -0.0073(7) -0.0032(7) -0.0002(7)
C17 0.0494(10) 0.0740(13) 0.0443(9) -0.0163(9) -0.0011(8) 0.0084(9)
C18 0.0342(7) 0.0310(7) 0.0417(8) -0.0043(6) 0.0007(6) -0.0023(6)
C19 0.0385(9) 0.0533(10) 0.0568(10) -0.0030(8) 0.0001(8) 0.0072(8)
C21 0.0633(13) 0.0856(15) 0.0464(10) -0.0086(10) 0.0132(10) 0.0004(12)
C20 0.0452(10) 0.0846(15) 0.0730(14) -0.0116(12) 0.0174(10) 0.0129(10)
C22 0.0619(12) 0.0661(12) 0.0396(9) -0.0030(9) -0.0001(8) 0.0004(10)
C23 0.0415(8) 0.0440(8) 0.0412(8) -0.0028(7) -0.0008(7) 0.0020(7)
C24 0.0285(7) 0.0307(6) 0.0396(8) 0.0034(6) -0.0021(6) 0.0004(6)
C25 0.0288(7) 0.0337(7) 0.0339(7) 0.0026(6) -0.0018(6) -0.0029(5)
C26 0.0369(8) 0.0406(8) 0.0341(7) 0.0027(6) 0.0009(6) -0.0054(6)
C27 0.0431(8) 0.0444(8) 0.0262(7) 0.0029(6) 0.0047(6) -0.0089(7)
C28 0.0546(10) 0.0553(10) 0.0310(7) 0.0032(7) -0.0036(7) -0.0106(8)
C30 0.0918(16) 0.0490(10) 0.0381(9) -0.0090(8) 0.0076(10) -0.0097(11)
C31 0.0680(12) 0.0498(10) 0.0446(9) -0.0036(8) 0.0130(9) 0.0038(9)
C32 0.0438(8) 0.0511(9) 0.0370(8) -0.0009(7) 0.0066(7) -0.0041(7)
C33 0.0583(10) 0.0500(10) 0.0350(8) 0.0072(7) 0.0009(8) -0.0001(8)
C34 0.0876(16) 0.0497(11) 0.0501(10) 0.0151(9) 0.0156(11) -0.0001(10)
C29 0.0763(13) 0.0625(11) 0.0324(8) -0.0047(8) -0.0054(9) -0.0225(10)

loop_
_atom_type_symbol
_atom_type_description
_atom_type_scat_dispersion_real
_atom_type_scat_dispersion_imag
_atom_type_scat_source
C C 0.0181 0.0091 'International Tables Vol C Tables 4.2.6.8 and 6.1.1.4'
H H 0.0000 0.0000 'International Tables Vol C Tables 4.2.6.8 and 6.1.1.4'
N N 0.0311 0.0180 'International Tables Vol C Tables 4.2.6.8 and 6.1.1.4'
O O 0.0492 0.0322 'International Tables Vol C Tables 4.2.6.8 and 6.1.1.4'

loop_
_geom_angle_atom_site_label_1
_geom_angle_atom_site_label_2
_geom_angle_atom_site_label_3
_geom_angle
C2 C1 C6 118.48(15)
C2 C1 C7 120.97(14)
C6 C1 C7 120.55(13)
C7 O1 H1 109.5
C3 C2 C1 120.65(17)
C3 C2 H2 119.7
C1 C2 H2 119.7
C8 O2 H2A 109.5
C4 C3 C2 120.34(18)
C4 C3 H3 119.8
C2 C3 H3 119.8
C24 O3 H03 109.5
C3 C4 C5 119.53(16)
C3 C4 H4 120.2
C5 C4 H4 120.2
C25 O4 H4A 109.5
C4 C5 C6 120.53(17)
C4 C5 H5 119.7
C6 C5 H5 119.7
C5 C6 C1 120.47(16)
C5 C6 H6 119.8
C1 C6 H6 119.8
O1 C7 C1 112.28(12)
O1 C7 C8 106.13(11)
C1 C7 C8 111.64(12)
O1 C7 H7 108.9
C1 C7 H7 108.9
C8 C7 H7 108.9
O2 C8 C7 108.50(12)
O2 C8 C9 108.71(11)
C7 C8 C9 113.05(12)
O2 C8 H8 108.8
C7 C8 H8 108.8
C9 C8 H8 108.8
C16 C9 C10 110.65(13)
C16 C9 C8 112.04(13)
C10 C9 C8 113.77(13)
C16 C9 H9 106.6
C10 C9 H9 106.6
C8 C9 H9 106.6
C15 C10 C11 117.72(16)
C15 C10 C9 124.22(15)
C11 C10 C9 118.05(15)
C12 C11 C10 121.32(19)
C12 C11 H11 119.3
C10 C11 H11 119.3
C13 C12 C11 120.2(2)
C13 C12 H12 119.9
C11 C12 H12 119.9
C14 C13 C12 119.19(19)
C14 C13 H13 120.4
C12 C13 H13 120.4
C13 C14 C15 120.83(19)
C13 C14 H14 119.6
C15 C14 H14 119.6
C10 C15 C14 120.74(18)
C10 C15 H15 119.6
C14 C15 H15 119.6
C17 C16 C9 123.94(18)
C17 C16 H16 118.0
C9 C16 H16 118.0
C16 C17 H17A 120.0
C16 C17 H17B 120.0
H17A C17 H17B 120.0
C19 C18 C23 118.58(16)
C19 C18 C24 120.53(15)
C23 C18 C24 120.89(14)
C18 C19 C20 119.91(18)
C18 C19 H19 120.0
C20 C19 H19 120.0
C22 C21 C20 119.57(19)
C22 C21 H21 120.2
C20 C21 H21 120.2
C21 C20 C19 120.82(18)
C21 C20 H20 119.6
C19 C20 H20 119.6
C21 C22 C23 120.0(2)
C21 C22 H22 120.0
C23 C22 H22 120.0
C22 C23 C18 121.16(17)
C22 C23 H23 119.4
C18 C23 H23 119.4
O3 C24 C18 110.53(13)
O3 C24 C25 106.44(12)
C18 C24 C25 112.61(12)
O3 C24 H24 109.1
C18 C24 H24 109.1
C25 C24 H24 109.1
O4 C25 C24 106.90(12)
O4 C25 C26 111.19(12)
C24 C25 C26 111.56(12)
O4 C25 H25 109.0
C24 C25 H25 109.0
C26 C25 H25 109.0
C33 C26 C27 113.95(13)
C33 C26 C25 111.08(14)
C27 C26 C25 109.43(12)
C33 C26 H26 107.4
C27 C26 H26 107.4
C25 C26 H26 107.4
C32 C27 C28 118.11(16)
C32 C27 C26 118.94(15)
C28 C27 C26 122.85(16)
C27 C28 C29 120.5(2)
C27 C28 H28 119.8
C29 C28 H28 119.8
C31 C30 C29 119.82(19)
C31 C30 H30 120.1
C29 C30 H30 120.1
C30 C31 C32 119.9(2)
C30 C31 H31 120.1
C32 C31 H31 120.1
C31 C32 C27 121.37(18)
C31 C32 H32 119.3
C27 C32 H32 119.3
C34 C33 C26 123.8(2)
C34 C33 H33 118.1
C26 C33 H33 118.1
C33 C34 H34A 120.0
C33 C34 H34B 120.0
H34A C34 H34B 120.0
C30 C29 C28 120.3(2)
C30 C29 H29 119.8
C28 C29 H29 119.8

loop_
_geom_bond_atom_site_label_1
_geom_bond_atom_site_label_2
_geom_bond_distance
C1 C2 1.389(2)
C1 C6 1.394(2)
C1 C7 1.516(2)
O1 C7 1.4320(17)
O1 H1 0.87(3)
C2 C3 1.388(3)
C2 H2 0.9300
O2 C8 1.4303(17)
O2 H2A 0.8200
C3 C4 1.377(3)
C3 H3 0.9300
O3 C24 1.4282(18)
O3 H03 0.81(3)
C4 C5 1.379(3)
C4 H4 0.9300
O4 C25 1.4147(18)
O4 H4A 0.8200
C5 C6 1.383(2)
C5 H5 0.9300
C6 H6 0.9300
C7 C8 1.531(2)
C7 H7 0.9800
C8 C9 1.534(2)
C8 H8 0.9800
C9 C16 1.511(2)
C9 C10 1.525(2)
C9 H9 0.9800
C10 C15 1.387(2)
C10 C11 1.389(3)
C11 C12 1.388(3)
C11 H11 0.9300
C12 C13 1.379(3)
C12 H12 0.9300
C13 C14 1.371(3)
C13 H13 0.9300
C14 C15 1.392(3)
C14 H14 0.9300
C15 H15 0.9300
C16 C17 1.315(3)
C16 H16 0.9300
C17 H17A 0.9300
C17 H17B 0.9300
C18 C19 1.387(2)
C18 C23 1.389(2)
C18 C24 1.513(2)
C19 C20 1.389(3)
C19 H19 0.9300
C21 C22 1.374(3)
C21 C20 1.378(4)
C21 H21 0.9300
C20 H20 0.9300
C22 C23 1.382(3)
C22 H22 0.9300
C23 H23 0.9300
C24 C25 1.531(2)
C24 H24 0.9800
C25 C26 1.557(2)
C25 H25 0.9800
C26 C33 1.504(2)
C26 C27 1.521(2)
C26 H26 0.9800
C27 C32 1.390(3)
C27 C28 1.392(3)
C28 C29 1.396(3)
C28 H28 0.9300
C30 C31 1.378(3)
C30 C29 1.380(3)
C30 H30 0.9300
C31 C32 1.389(3)
C31 H31 0.9300
C32 H32 0.9300
C33 C34 1.316(3)
C33 H33 0.9300
C34 H34A 0.9300
C34 H34B 0.9300
C29 H29 0.9300

loop_
_geom_torsion_atom_site_label_1
_geom_torsion_atom_site_label_2
_geom_torsion_atom_site_label_3
_geom_torsion_atom_site_label_4
_geom_torsion
C6 C1 C2 C3 -0.2(3)
C7 C1 C2 C3 179.63(17)
C1 C2 C3 C4 0.1(3)
C2 C3 C4 C5 -0.2(3)
C3 C4 C5 C6 0.3(3)
C4 C5 C6 C1 -0.4(3)
C2 C1 C6 C5 0.4(2)
C7 C1 C6 C5 -179.50(15)
C2 C1 C7 O1 126.45(16)
C6 C1 C7 O1 -53.69(19)
C2 C1 C7 C8 -114.51(17)
C6 C1 C7 C8 65.36(18)
O1 C7 C8 O2 -178.09(11)
C1 C7 C8 O2 59.27(15)
O1 C7 C8 C9 -57.42(15)
C1 C7 C8 C9 179.94(12)
O2 C8 C9 C16 51.29(17)
C7 C8 C9 C16 -69.26(16)
O2 C8 C9 C10 -75.16(16)
C7 C8 C9 C10 164.29(12)
C16 C9 C10 C15 -105.82(18)
C8 C9 C10 C15 21.4(2)
C16 C9 C10 C11 73.4(2)
C8 C9 C10 C11 -159.40(16)
C15 C10 C11 C12 -1.4(3)
C9 C10 C11 C12 179.3(2)
C10 C11 C12 C13 0.1(4)
C11 C12 C13 C14 1.1(4)
C12 C13 C14 C15 -0.9(3)
C11 C10 C15 C14 1.6(3)
C9 C10 C15 C14 -179.14(16)
C13 C14 C15 C10 -0.5(3)
C10 C9 C16 C17 -115.97(19)
C8 C9 C16 C17 115.90(19)
C23 C18 C19 C20 0.5(3)
C24 C18 C19 C20 -178.80(18)
C22 C21 C20 C19 0.0(4)
C18 C19 C20 C21 -0.5(4)
C20 C21 C22 C23 0.3(4)
C21 C22 C23 C18 -0.3(3)
C19 C18 C23 C22 -0.1(3)
C24 C18 C23 C22 179.16(16)
C19 C18 C24 O3 139.46(15)
C23 C18 C24 O3 -39.8(2)
C19 C18 C24 C25 -101.63(17)
C23 C18 C24 C25 79.08(18)
O3 C24 C25 O4 -179.69(12)
C18 C24 C25 O4 59.05(15)
O3 C24 C25 C26 -57.93(15)
C18 C24 C25 C26 -179.19(12)
O4 C25 C26 C33 62.64(17)
C24 C25 C26 C33 -56.59(17)
O4 C25 C26 C27 -64.04(16)
C24 C25 C26 C27 176.73(13)
C33 C26 C27 C32 144.14(16)
C25 C26 C27 C32 -90.83(17)
C33 C26 C27 C28 -39.4(2)
C25 C26 C27 C28 85.60(18)
C32 C27 C28 C29 2.1(2)
C26 C27 C28 C29 -174.38(16)
C29 C30 C31 C32 0.6(3)
C30 C31 C32 C27 0.2(3)
C28 C27 C32 C31 -1.6(2)
C26 C27 C32 C31 175.02(15)
C27 C26 C33 C34 -119.0(2)
C25 C26 C33 C34 116.9(2)
C31 C30 C29 C28 -0.1(3)
C27 C28 C29 C30 -1.3(3)
